data_4067820
loop_
_publ_author_name
'Hao, Xin-Qi'
'Xu, Yan-Xiao'
'Yang, Ming-Jun'
'Wang, Li'
'Niu, Jun-Long'
'Gong, Jun-Fang'
'Song, Mao-Ping'

_publ_section_title
;
 A Cationic NCN Pincer Platinum(II) Aquo Complex with a
 Bis(imidazolinyl)phenyl Ligand: Studies toward its Synthesis and
 Asymmetric Friedel--Crafts Alkylation of Indoles with Nitroalkenes
;
_journal_issue 3
_journal_name_full Organometallics
_journal_page_first 835
_journal_paper_doi 10.1021/om200714z
_journal_volume 31
_journal_year 2012
_chemical_absolute_configuration s
_chemical_formula_sum 'C31 H47 F3 N4 O4 Pt S'
_chemical_formula_weight 823.88
_chemical_name_systematic
; 
 ? 
;
_space_group_IT_number 19
_symmetry_cell_setting orthorhombic
_symmetry_space_group_name_Hall 'P 2ac 2ab'
_symmetry_space_group_name_H-M 'P 21 21 21'
_atom_sites_solution_hydrogens geom
_atom_sites_solution_primary direct
_atom_sites_solution_secondary difmap
_audit_creation_method SHELXL-97
_cell_angle_alpha 90.00
_cell_angle_beta 90.00
_cell_angle_gamma 90.00
_cell_formula_units_Z 4
_cell_length_a 6.3569(6)
_cell_length_b 22.374(2)
_cell_length_c 24.541(3)
_cell_measurement_reflns_used 2994
_cell_measurement_temperature 296(2)
_cell_measurement_theta_max 17.0214
_cell_measurement_theta_min 2.4637
_cell_volume 3490.4(6)
_computing_cell_refinement 'Bruker SMART'
_computing_data_collection 'Bruker SMART'
_computing_data_reduction 'Bruker SMART'
_computing_molecular_graphics 'Bruker SHELXTL'
_computing_publication_material 'Bruker SHELXTL'
_computing_structure_refinement 'SHELXL-97 (Sheldrick, 1997)'
_computing_structure_solution 'SHELXS-97 (Sheldrick, 1990)'
_diffrn_ambient_temperature 296(2)
_diffrn_measured_fraction_theta_full 0.999
_diffrn_measured_fraction_theta_max 0.999
_diffrn_measurement_device_type 'CCD area detector'
_diffrn_measurement_method 'phi and omega scans'
_diffrn_radiation_monochromator graphite
_diffrn_radiation_source 'fine-focus sealed tube'
_diffrn_radiation_type MoK\a
_diffrn_radiation_wavelength 0.71073
_diffrn_reflns_av_R_equivalents 0.0857
_diffrn_reflns_av_sigmaI/netI 0.0913
_diffrn_reflns_limit_h_max 7
_diffrn_reflns_limit_h_min -7
_diffrn_reflns_limit_k_max 26
_diffrn_reflns_limit_k_min -27
_diffrn_reflns_limit_l_max 29
_diffrn_reflns_limit_l_min -29
_diffrn_reflns_number 26747
_diffrn_reflns_theta_full 25.50
_diffrn_reflns_theta_max 25.50
_diffrn_reflns_theta_min 2.46
_diffrn_standards_interval_count 0
_diffrn_standards_interval_time 0
_diffrn_standards_number 0
_exptl_absorpt_coefficient_mu 4.135
_exptl_absorpt_correction_T_max 0.6826
_exptl_absorpt_correction_T_min 0.4918
_exptl_absorpt_correction_type multi-scan
_exptl_absorpt_process_details sadabs
_exptl_crystal_colour ' light yellow'
_exptl_crystal_density_diffrn 1.568
_exptl_crystal_density_method 'not measured'
_exptl_crystal_description block
_exptl_crystal_F_000 1656
_exptl_crystal_size_max 0.20
_exptl_crystal_size_mid 0.10
_exptl_crystal_size_min 0.10
_refine_diff_density_max 0.503
_refine_diff_density_min -0.404
_refine_diff_density_rms 0.092
_refine_ls_abs_structure_details 'Flack H D (1983), Acta Cryst. A39, 876-881'
_refine_ls_abs_structure_Flack 0.041(15)
_refine_ls_extinction_method none
_refine_ls_goodness_of_fit_ref 1.002
_refine_ls_hydrogen_treatment constr
_refine_ls_matrix_type full
_refine_ls_number_parameters 444
_refine_ls_number_reflns 6488
_refine_ls_number_restraints 196
_refine_ls_restrained_S_all 1.005
_refine_ls_R_factor_all 0.1035
_refine_ls_R_factor_gt 0.0508
_refine_ls_shift/su_max 0.002
_refine_ls_shift/su_mean 0.000
_refine_ls_structure_factor_coef Fsqd
_refine_ls_weighting_details 'calc w=1/[\s^2^(Fo^2^)+(0.0508P)^2^+0.0000P] where P=(Fo^2^+2Fc^2^)/3'
_refine_ls_weighting_scheme calc
_refine_ls_wR_factor_gt 0.0987
_refine_ls_wR_factor_ref 0.1182
_reflns_number_gt 4037
_reflns_number_total 6488
_reflns_threshold_expression >2sigma(I)
_cod_data_source_file om200714z_si_002.cif
_cod_data_source_block complex-4
_cod_depositor_comments
;
The following automatic conversions were performed:

'_symmetry_cell_setting' value 'Orthorhombic' changed to
'orthorhombic' according to
/home/saulius/struct/CIF-dictionaries/cif_core.dic dictionary named
'cif_core.dic' version 2.4.1 from 2010-06-29.

Automatic conversion script
Id: cif_fix_values 1715 2011-07-08 13:25:40Z adriana 
;
_cod_original_cell_volume 3490.3(6)
_cod_original_sg_symbol_H-M P2(1)2(1)2(1)
_cod_database_code 4067820

loop_
_symmetry_equiv_pos_as_xyz
'x, y, z'
'-x+1/2, -y, z+1/2'
'-x, y+1/2, -z+1/2'
'x+1/2, -y+1/2, -z'

loop_
_atom_site_label
_atom_site_type_symbol
_atom_site_fract_x
_atom_site_fract_y
_atom_site_fract_z
_atom_site_U_iso_or_equiv
_atom_site_adp_type
_atom_site_occupancy
_atom_site_symmetry_multiplicity
_atom_site_calc_flag
_atom_site_refinement_flags
_atom_site_disorder_assembly
_atom_site_disorder_group
C10 C 0.573(3) 0.8948(8) 0.7021(5) 0.101(4) Uani 0.676(16) 1 d PDU A 1
H10 H 0.6666 0.9241 0.6850 0.121 Uiso 0.676(16) 1 calc PR A 1
C11 C 0.708(3) 0.8480(7) 0.7307(6) 0.108(5) Uani 0.676(16) 1 d PDU A 1
H11A H 0.7457 0.8621 0.7664 0.162 Uiso 0.676(16) 1 calc PR A 1
H11B H 0.8340 0.8412 0.7099 0.162 Uiso 0.676(16) 1 calc PR A 1
H11C H 0.6309 0.8113 0.7338 0.162 Uiso 0.676(16) 1 calc PR A 1
C12 C 0.440(3) 0.8658(8) 0.6574(7) 0.109(5) Uani 0.676(16) 1 d PDU A 1
H12A H 0.4697 0.8238 0.6561 0.164 Uiso 0.676(16) 1 calc PR A 1
H12B H 0.4741 0.8836 0.6229 0.164 Uiso 0.676(16) 1 calc PR A 1
H12C H 0.2938 0.8718 0.6652 0.164 Uiso 0.676(16) 1 calc PR A 1
C10' C 0.535(3) 0.8764(12) 0.7105(16) 0.100(4) Uani 0.324(16) 1 d PDU A 2
H10A H 0.5647 0.8456 0.7379 0.120 Uiso 0.324(16) 1 calc PR A 2
C11' C 0.751(4) 0.8921(18) 0.6870(15) 0.105(6) Uani 0.324(16) 1 d PDU A 2
H11D H 0.7461 0.9316 0.6717 0.158 Uiso 0.324(16) 1 calc PR A 2
H11E H 0.7867 0.8639 0.6590 0.158 Uiso 0.324(16) 1 calc PR A 2
H11F H 0.8543 0.8908 0.7154 0.158 Uiso 0.324(16) 1 calc PR A 2
C12' C 0.379(5) 0.8464(15) 0.6712(16) 0.110(7) Uani 0.324(16) 1 d PDU A 2
H12D H 0.2799 0.8230 0.6916 0.165 Uiso 0.324(16) 1 calc PR A 2
H12E H 0.4544 0.8209 0.6465 0.165 Uiso 0.324(16) 1 calc PR A 2
H12F H 0.3055 0.8765 0.6509 0.165 Uiso 0.324(16) 1 calc PR A 2
Pt1 Pt 0.81424(7) 1.011084(19) 0.785212(17) 0.06592(16) Uani 1 1 d . . .
F1 F 0.198(3) 0.1385(5) 0.6111(5) 0.282(10) Uani 1 1 d D . .
F2 F 0.355(3) 0.1134(6) 0.5425(6) 0.326(11) Uani 1 1 d DU . .
F3 F 0.049(3) 0.0870(8) 0.5538(8) 0.444(18) Uani 1 1 d DU . .
N1 N 0.5678(13) 0.9556(4) 0.7846(4) 0.070(2) Uani 1 1 d . A .
N2 N 0.347(2) 0.8965(5) 0.8341(4) 0.096(4) Uani 1 1 d . . .
N3 N 1.0609(15) 1.0578(4) 0.8123(4) 0.068(2) Uani 1 1 d . . .
N4 N 1.2671(14) 1.0876(4) 0.8820(4) 0.074(3) Uani 1 1 d . . .
O1 O 0.8207(14) 1.0370(4) 0.7007(3) 0.099(3) Uani 1 1 d . . .
H1A H 0.7113 1.0363 0.6808 0.149 Uiso 1 1 d R . .
H1B H 0.9161 1.0389 0.6765 0.149 Uiso 1 1 d R . .
O2 O 0.521(2) 0.0461(8) 0.6213(12) 0.250(17) Uani 0.69(3) 1 d PD B 1
O3 O 0.179(3) 0.0254(11) 0.6549(7) 0.191(13) Uani 0.69(3) 1 d PD B 1
O4 O 0.282(5) -0.0108(6) 0.5678(6) 0.26(2) Uani 0.69(3) 1 d PD B 1
O2' O 0.115(5) -0.0006(15) 0.6187(17) 0.106(15) Uiso 0.31(3) 1 d P B 2
O3' O 0.439(5) -0.0068(14) 0.5815(13) 0.080(11) Uiso 0.31(3) 1 d P B 2
O4' O 0.412(5) 0.0440(12) 0.6614(11) 0.072(11) Uiso 0.31(3) 1 d P B 2
S1 S 0.3158(7) 0.02787(17) 0.61147(14) 0.1017(11) Uani 1 1 d D . .
C1 C 0.8059(17) 0.9915(4) 0.8596(4) 0.067(2) Uani 1 1 d . . .
C2 C 0.9574(17) 1.0163(5) 0.8961(4) 0.065(3) Uani 1 1 d . . .
C3 C 0.947(2) 1.0011(5) 0.9502(4) 0.089(4) Uani 1 1 d . . .
H3 H 1.0479 1.0162 0.9740 0.107 Uiso 1 1 calc R . .
C4 C 0.792(3) 0.9640(7) 0.9705(5) 0.116(6) Uani 1 1 d . . .
H4 H 0.7884 0.9542 1.0073 0.139 Uiso 1 1 calc R . .
C5 C 0.639(2) 0.9414(6) 0.9343(4) 0.102(5) Uani 1 1 d . . .
H5 H 0.5303 0.9177 0.9475 0.123 Uiso 1 1 calc R . .
C6 C 0.6494(19) 0.9540(5) 0.8804(4) 0.069(3) Uani 1 1 d . . .
C7 C 0.5131(18) 0.9338(6) 0.8347(5) 0.076(3) Uani 1 1 d . . .
C8 C 0.4342(19) 0.9275(5) 0.7429(5) 0.087(3) Uani 1 1 d DU . .
H8A H 0.3581 0.9591 0.7236 0.105 Uiso 0.676(16) 1 calc PR A 1
H8B H 0.3660 0.9570 0.7193 0.105 Uiso 0.324(16) 1 calc PR A 2
C9 C 0.275(2) 0.8916(6) 0.7767(5) 0.094(4) Uani 1 1 d . A .
H9A H 0.1345 0.9081 0.7726 0.113 Uiso 1 1 calc R . .
H9B H 0.2726 0.8501 0.7651 0.113 Uiso 1 1 calc R . .
C13 C 0.295(3) 0.8534(7) 0.8763(7) 0.120(4) Uani 1 1 d U . .
H13 H 0.3174 0.8745 0.9108 0.145 Uiso 1 1 calc R . .
C14 C 0.075(3) 0.8361(8) 0.8768(7) 0.136(4) Uani 1 1 d U . .
H14A H 0.0379 0.8195 0.8415 0.164 Uiso 1 1 calc R . .
H14B H -0.0112 0.8712 0.8829 0.164 Uiso 1 1 calc R . .
C15 C 0.030(3) 0.7898(8) 0.9212(7) 0.143(4) Uani 1 1 d U . .
H15A H 0.0404 0.8090 0.9565 0.171 Uiso 1 1 calc R . .
H15B H -0.1136 0.7756 0.9171 0.171 Uiso 1 1 calc R . .
C16 C 0.168(3) 0.7401(7) 0.9199(7) 0.149(4) Uani 1 1 d U . .
H16A H 0.1511 0.7189 0.8857 0.179 Uiso 1 1 calc R . .
H16B H 0.1337 0.7129 0.9493 0.179 Uiso 1 1 calc R . .
C17 C 0.399(3) 0.7610(8) 0.9257(7) 0.160(4) Uani 1 1 d U . .
H17A H 0.4187 0.7819 0.9600 0.192 Uiso 1 1 calc R . .
H17B H 0.4935 0.7270 0.9247 0.192 Uiso 1 1 calc R . .
C18 C 0.442(3) 0.8031(7) 0.8773(7) 0.148(4) Uani 1 1 d U . .
H18A H 0.5842 0.8183 0.8798 0.177 Uiso 1 1 calc R . .
H18B H 0.4294 0.7809 0.8436 0.177 Uiso 1 1 calc R . .
C19 C 1.0998(19) 1.0554(5) 0.8650(5) 0.068(3) Uani 1 1 d . . .
C20 C 1.212(2) 1.0999(5) 0.7872(5) 0.084(3) Uani 1 1 d . . .
H20 H 1.2989 1.0773 0.7613 0.100 Uiso 1 1 calc R . .
C21 C 1.355(2) 1.1194(6) 0.8350(5) 0.090(4) Uani 1 1 d . . .
H21A H 1.4997 1.1078 0.8286 0.107 Uiso 1 1 calc R . .
H21B H 1.3485 1.1623 0.8403 0.107 Uiso 1 1 calc R . .
C22 C 1.109(3) 1.1509(7) 0.7564(7) 0.111(5) Uani 1 1 d . . .
H22 H 1.0215 1.1335 0.7276 0.134 Uiso 1 1 calc R . .
C23 C 0.970(3) 1.1867(7) 0.7925(8) 0.165(7) Uani 1 1 d . . .
H23A H 0.8855 1.1604 0.8143 0.247 Uiso 1 1 calc R . .
H23B H 0.8801 1.2115 0.7707 0.247 Uiso 1 1 calc R . .
H23C H 1.0544 1.2114 0.8159 0.247 Uiso 1 1 calc R . .
C24 C 1.273(3) 1.1892(7) 0.7295(6) 0.157(8) Uani 1 1 d . . .
H24A H 1.2061 1.2173 0.7055 0.236 Uiso 1 1 calc R . .
H24B H 1.3675 1.1644 0.7089 0.236 Uiso 1 1 calc R . .
H24C H 1.3509 1.2105 0.7569 0.236 Uiso 1 1 calc R . .
C25 C 1.315(2) 1.1026(5) 0.9388(5) 0.079(3) Uani 1 1 d . . .
H25 H 1.2872 1.0670 0.9609 0.094 Uiso 1 1 calc R . .
C26 C 1.172(3) 1.1503(7) 0.9579(5) 0.125(5) Uani 1 1 d . . .
H26A H 1.0270 1.1379 0.9540 0.150 Uiso 1 1 calc R . .
H26B H 1.1939 1.1865 0.9369 0.150 Uiso 1 1 calc R . .
C27 C 1.226(3) 1.1617(8) 1.0204(6) 0.131(6) Uani 1 1 d . . .
H27A H 1.1320 1.1918 1.0349 0.157 Uiso 1 1 calc R . .
H27B H 1.2045 1.1251 1.0408 0.157 Uiso 1 1 calc R . .
C28 C 1.443(4) 1.1814(8) 1.0270(7) 0.160(8) Uani 1 1 d . . .
H28A H 1.4723 1.1900 1.0650 0.192 Uiso 1 1 calc R . .
H28B H 1.4684 1.2173 1.0059 0.192 Uiso 1 1 calc R . .
C29 C 1.587(2) 1.1297(10) 1.0065(6) 0.163(9) Uani 1 1 d . . .
H29A H 1.7338 1.1407 1.0107 0.196 Uiso 1 1 calc R . .
H29B H 1.5613 1.0939 1.0277 0.196 Uiso 1 1 calc R . .
C30 C 1.537(2) 1.1182(10) 0.9464(7) 0.151(7) Uani 1 1 d . . .
H30A H 1.5699 1.1537 0.9253 0.181 Uiso 1 1 calc R . .
H30B H 1.6250 1.0858 0.9331 0.181 Uiso 1 1 calc R . .
C31 C 0.2257(18) 0.0935(4) 0.5806(4) 0.196(11) Uani 1 1 d DU B .

loop_
_atom_site_aniso_label
_atom_site_aniso_U_11
_atom_site_aniso_U_22
_atom_site_aniso_U_33
_atom_site_aniso_U_23
_atom_site_aniso_U_13
_atom_site_aniso_U_12
C10 0.101(6) 0.102(6) 0.098(6) 0.000(5) -0.005(5) -0.015(5)
C11 0.111(9) 0.102(9) 0.112(9) -0.013(7) 0.003(8) 0.004(7)
C12 0.124(10) 0.108(10) 0.096(9) 0.004(7) -0.001(8) -0.026(9)
C10' 0.103(6) 0.101(6) 0.097(6) 0.001(5) -0.006(6) -0.012(6)
C11' 0.104(9) 0.104(11) 0.107(11) -0.004(9) -0.003(8) 0.000(9)
C12' 0.119(11) 0.108(12) 0.103(12) -0.005(10) -0.009(10) -0.018(11)
Pt1 0.0644(2) 0.0728(3) 0.0606(2) 0.0064(2) -0.0020(2) -0.0043(2)
F1 0.44(3) 0.220(14) 0.190(14) 0.004(10) -0.009(16) 0.159(19)
F2 0.49(3) 0.184(13) 0.302(19) 0.122(14) 0.17(2) 0.084(17)
F3 0.53(3) 0.39(3) 0.41(3) 0.22(2) -0.31(2) -0.17(3)
N1 0.067(5) 0.087(6) 0.056(5) 0.005(5) -0.020(5) -0.017(5)
N2 0.087(9) 0.108(8) 0.092(8) 0.022(6) -0.031(7) -0.036(7)
N3 0.072(6) 0.067(6) 0.064(6) 0.021(4) 0.002(5) -0.013(5)
N4 0.062(7) 0.091(7) 0.069(7) 0.005(5) -0.012(5) -0.025(5)
O1 0.092(5) 0.140(7) 0.067(5) 0.019(4) -0.010(5) -0.014(6)
O2 0.087(15) 0.33(3) 0.33(4) 0.17(3) -0.097(19) -0.043(17)
O3 0.165(19) 0.31(3) 0.093(13) 0.086(17) 0.079(14) 0.08(2)
O4 0.57(6) 0.144(15) 0.081(12) -0.042(10) 0.00(2) -0.06(3)
S1 0.097(3) 0.126(3) 0.083(2) 0.005(2) 0.008(2) 0.014(3)
C1 0.072(6) 0.069(6) 0.061(6) 0.006(5) 0.000(6) -0.008(8)
C2 0.066(7) 0.070(7) 0.059(6) 0.010(6) -0.015(5) -0.002(6)
C3 0.111(9) 0.093(11) 0.064(7) 0.007(7) -0.030(7) -0.023(9)
C4 0.139(13) 0.133(12) 0.076(9) 0.032(8) -0.029(10) -0.063(12)
C5 0.131(14) 0.125(11) 0.050(7) 0.019(7) 0.007(8) -0.053(10)
C6 0.085(9) 0.075(7) 0.048(6) 0.009(5) -0.008(6) -0.024(7)
C7 0.061(8) 0.092(9) 0.074(9) 0.021(7) 0.000(6) -0.018(7)
C8 0.088(6) 0.090(6) 0.084(5) 0.012(5) -0.018(5) -0.003(5)
C9 0.075(9) 0.114(10) 0.093(11) -0.006(8) -0.022(8) -0.022(7)
C13 0.080(7) 0.121(8) 0.161(8) 0.072(7) 0.000(8) -0.011(7)
C14 0.090(7) 0.144(9) 0.175(9) 0.066(7) 0.012(8) -0.001(8)
C15 0.101(8) 0.151(9) 0.175(9) 0.070(8) 0.013(8) -0.003(7)
C16 0.124(8) 0.137(9) 0.187(9) 0.072(7) -0.001(8) -0.012(8)
C17 0.127(8) 0.153(9) 0.200(9) 0.082(8) 0.010(8) 0.003(8)
C18 0.113(8) 0.144(9) 0.186(9) 0.085(7) 0.010(8) 0.004(8)
C19 0.075(8) 0.073(8) 0.057(7) 0.005(6) -0.003(6) -0.003(7)
C20 0.084(8) 0.093(9) 0.074(7) -0.013(8) 0.002(9) -0.018(7)
C21 0.062(9) 0.109(10) 0.098(10) 0.001(8) 0.019(8) -0.010(7)
C22 0.121(14) 0.084(11) 0.130(12) 0.026(10) -0.022(10) -0.033(10)
C23 0.137(15) 0.093(11) 0.26(2) 0.028(15) -0.001(18) 0.017(11)
C24 0.22(2) 0.122(12) 0.132(14) 0.023(10) 0.027(13) -0.070(14)
C25 0.066(7) 0.092(8) 0.077(8) -0.015(6) 0.003(8) -0.011(9)
C26 0.146(13) 0.130(12) 0.100(11) -0.005(9) 0.022(11) 0.058(12)
C27 0.169(18) 0.120(12) 0.103(12) -0.019(10) 0.022(12) 0.005(14)
C28 0.22(2) 0.149(16) 0.113(14) -0.045(11) 0.050(14) -0.122(16)
C29 0.061(9) 0.33(3) 0.099(13) -0.060(15) 0.005(9) -0.007(14)
C30 0.070(10) 0.26(2) 0.126(14) -0.059(14) -0.006(10) -0.019(13)
C31 0.39(3) 0.157(17) 0.038(8) -0.002(9) -0.046(13) -0.02(2)

loop_
_atom_type_symbol
_atom_type_description
_atom_type_scat_dispersion_real
_atom_type_scat_dispersion_imag
_atom_type_scat_source
C C 0.0033 0.0016 'International Tables Vol C Tables 4.2.6.8 and 6.1.1.4'
H H 0.0000 0.0000 'International Tables Vol C Tables 4.2.6.8 and 6.1.1.4'
N N 0.0061 0.0033 'International Tables Vol C Tables 4.2.6.8 and 6.1.1.4'
Pt Pt -1.7033 8.3905 'International Tables Vol C Tables 4.2.6.8 and 6.1.1.4'
O O 0.0106 0.0060 'International Tables Vol C Tables 4.2.6.8 and 6.1.1.4'
S S 0.1246 0.1234 'International Tables Vol C Tables 4.2.6.8 and 6.1.1.4'
F F 0.0171 0.0103 'International Tables Vol C Tables 4.2.6.8 and 6.1.1.4'

loop_
_geom_angle_atom_site_label_1
_geom_angle_atom_site_label_2
_geom_angle_atom_site_label_3
_geom_angle
C8 C10 C12 110.9(10)
C8 C10 C11 110.7(10)
C12 C10 C11 110.5(10)
C8 C10 H10 108.2
C12 C10 H10 108.2
C11 C10 H10 108.2
C11' C10' C8 113.5(15)
C11' C10' C12' 116(3)
C8 C10' C12' 112.4(15)
C11' C10' H10A 104.4
C8 C10' H10A 104.4
C12' C10' H10A 104.4
C10' C11' H11D 109.5
C10' C11' H11E 109.5
H11D C11' H11E 109.5
C10' C11' H11F 109.5
H11D C11' H11F 109.5
H11E C11' H11F 109.5
C10' C12' H12D 109.5
C10' C12' H12E 109.5
H12D C12' H12E 109.5
C10' C12' H12F 109.5
H12D C12' H12F 109.5
H12E C12' H12F 109.5
C1 Pt1 N3 79.7(4)
C1 Pt1 N1 80.8(4)
N3 Pt1 N1 160.4(4)
C1 Pt1 O1 177.8(4)
N3 Pt1 O1 99.5(3)
N1 Pt1 O1 100.1(3)
C7 N1 C8 109.0(9)
C7 N1 Pt1 114.5(7)
C8 N1 Pt1 136.3(8)
C7 N2 C13 125.7(12)
C7 N2 C9 107.2(10)
C13 N2 C9 123.8(11)
C19 N3 C20 108.2(10)
C19 N3 Pt1 117.0(7)
C20 N3 Pt1 134.7(7)
C19 N4 C21 108.4(9)
C19 N4 C25 125.4(10)
C21 N4 C25 123.9(10)
Pt1 O1 H1A 122.2
Pt1 O1 H1B 134.4
H1A O1 H1B 100.6
O3' S1 O3 141.3(16)
O3' S1 O2 73.2(14)
O3 S1 O2 118.1(6)
O3' S1 O4 45.6(14)
O3 S1 O4 118.3(7)
O2 S1 O4 117.3(7)
O3' S1 O4' 111.8(16)
O3 S1 O4' 67.4(12)
O2 S1 O4' 50.8(12)
O4 S1 O4' 152.7(15)
O3' S1 O2' 110(2)
O3 S1 O2' 47.5(12)
O2 S1 O2' 160.6(14)
O4 S1 O2' 71.7(13)
O4' S1 O2' 113.0(17)
O3' S1 C31 116.4(14)
O3 S1 C31 99.3(7)
O2 S1 C31 97.8(7)
O4 S1 C31 97.9(7)
O4' S1 C31 107.6(11)
O2' S1 C31 97.8(15)
C6 C1 C2 119.0(9)
C6 C1 Pt1 121.0(8)
C2 C1 Pt1 120.0(8)
C3 C2 C1 118.6(10)
C3 C2 C19 132.7(11)
C1 C2 C19 108.7(9)
C2 C3 C4 122.1(11)
C2 C3 H3 118.9
C4 C3 H3 118.9
C3 C4 C5 118.7(12)
C3 C4 H4 120.6
C5 C4 H4 120.6
C6 C5 C4 120.4(12)
C6 C5 H5 119.8
C4 C5 H5 119.8
C5 C6 C1 121.1(11)
C5 C6 C7 130.1(11)
C1 C6 C7 108.7(9)
N2 C7 N1 114.4(10)
N2 C7 C6 130.7(11)
N1 C7 C6 114.9(10)
N1 C8 C10 109.2(9)
N1 C8 C10' 116.0(12)
C10 C8 C10' 19.6(15)
N1 C8 C9 103.3(9)
C10 C8 C9 119.1(13)
C10' C8 C9 99.5(15)
N1 C8 H8A 108.3
C10 C8 H8A 108.3
C10' C8 H8A 119.6
C9 C8 H8A 108.3
N1 C8 H8B 112.3
C10 C8 H8B 100.9
C10' C8 H8B 112.3
C9 C8 H8B 112.3
H8A C8 H8B 7.4
N2 C9 C8 105.7(9)
N2 C9 H9A 110.6
C8 C9 H9A 110.6
N2 C9 H9B 110.6
C8 C9 H9B 110.6
H9A C9 H9B 108.7
C14 C13 N2 113.8(14)
C14 C13 C18 114.1(15)
N2 C13 C18 112.2(14)
C14 C13 H13 105.2
N2 C13 H13 105.2
C18 C13 H13 105.2
C13 C14 C15 111.7(14)
C13 C14 H14A 109.3
C15 C14 H14A 109.3
C13 C14 H14B 109.3
C15 C14 H14B 109.3
H14A C14 H14B 108.0
C16 C15 C14 113.3(15)
C16 C15 H15A 108.9
C14 C15 H15A 108.9
C16 C15 H15B 108.9
C14 C15 H15B 108.9
H15A C15 H15B 107.7
C15 C16 C17 110.5(15)
C15 C16 H16A 109.6
C17 C16 H16A 109.6
C15 C16 H16B 109.6
C17 C16 H16B 109.6
H16A C16 H16B 108.1
C18 C17 C16 106.3(14)
C18 C17 H17A 110.5
C16 C17 H17A 110.5
C18 C17 H17B 110.5
C16 C17 H17B 110.5
H17A C17 H17B 108.7
C13 C18 C17 111.9(14)
C13 C18 H18A 109.2
C17 C18 H18A 109.2
C13 C18 H18B 109.2
C17 C18 H18B 109.2
H18A C18 H18B 107.9
N3 C19 N4 115.4(10)
N3 C19 C2 114.6(10)
N4 C19 C2 129.9(10)
N3 C20 C22 113.9(11)
N3 C20 C21 104.2(9)
C22 C20 C21 114.8(10)
N3 C20 H20 107.9
C22 C20 H20 107.9
C21 C20 H20 107.9
N4 C21 C20 103.7(10)
N4 C21 H21A 111.0
C20 C21 H21A 111.0
N4 C21 H21B 111.0
C20 C21 H21B 111.0
H21A C21 H21B 109.0
C23 C22 C24 111.5(14)
C23 C22 C20 111.4(13)
C24 C22 C20 110.4(14)
C23 C22 H22 107.8
C24 C22 H22 107.8
C20 C22 H22 107.8
C22 C23 H23A 109.5
C22 C23 H23B 109.5
H23A C23 H23B 109.5
C22 C23 H23C 109.5
H23A C23 H23C 109.5
H23B C23 H23C 109.5
C22 C24 H24A 109.5
C22 C24 H24B 109.5
H24A C24 H24B 109.5
C22 C24 H24C 109.5
H24A C24 H24C 109.5
H24B C24 H24C 109.5
C30 C25 N4 112.1(11)
C30 C25 C26 112.4(13)
N4 C25 C26 109.8(11)
C30 C25 H25 107.5
N4 C25 H25 107.5
C26 C25 H25 107.5
C25 C26 C27 106.8(13)
C25 C26 H26A 110.4
C27 C26 H26A 110.4
C25 C26 H26B 110.4
C27 C26 H26B 110.4
H26A C26 H26B 108.6
C28 C27 C26 111.1(14)
C28 C27 H27A 109.4
C26 C27 H27A 109.4
C28 C27 H27B 109.4
C26 C27 H27B 109.4
H27A C27 H27B 108.0
C27 C28 C29 107.1(14)
C27 C28 H28A 110.3
C29 C28 H28A 110.3
C27 C28 H28B 110.3
C29 C28 H28B 110.3
H28A C28 H28B 108.5
C30 C29 C28 108.4(15)
C30 C29 H29A 110.0
C28 C29 H29A 110.0
C30 C29 H29B 110.0
C28 C29 H29B 110.0
H29A C29 H29B 108.4
C25 C30 C29 111.1(12)
C25 C30 H30A 109.4
C29 C30 H30A 109.4
C25 C30 H30B 109.4
C29 C30 H30B 109.4
H30A C30 H30B 108.0
F1 C31 F3 105.4(9)
F1 C31 F2 103.8(9)
F3 C31 F2 102.5(8)
F1 C31 S1 117.2(7)
F3 C31 S1 113.9(8)
F2 C31 S1 112.7(8)

loop_
_geom_bond_atom_site_label_1
_geom_bond_atom_site_label_2
_geom_bond_distance
C10 C8 1.522(10)
C10 C12 1.527(10)
C10 C11 1.528(10)
C10 H10 0.9800
C11 H11A 0.9600
C11 H11B 0.9600
C11 H11C 0.9600
C12 H12A 0.9600
C12 H12B 0.9600
C12 H12C 0.9600
C10' C11' 1.528(10)
C10' C8 1.534(10)
C10' C12' 1.538(10)
C10' H10A 0.9800
C11' H11D 0.9600
C11' H11E 0.9600
C11' H11F 0.9600
C12' H12D 0.9600
C12' H12E 0.9600
C12' H12F 0.9600
Pt1 C1 1.878(9)
Pt1 N3 1.998(9)
Pt1 N1 1.999(8)
Pt1 O1 2.154(7)
F1 C31 1.267(9)
F2 C31 1.323(9)
F3 C31 1.307(9)
N1 C7 1.366(13)
N1 C8 1.471(13)
N2 C7 1.347(15)
N2 C13 1.451(15)
N2 C9 1.487(14)
N3 C19 1.318(13)
N3 C20 1.481(14)
N4 C19 1.349(13)
N4 C21 1.465(13)
N4 C25 1.468(13)
O1 H1A 0.8499
O1 H1B 0.8499
O2 S1 1.391(11)
O3 S1 1.377(11)
O4 S1 1.393(11)
O2' S1 1.44(3)
O3' S1 1.33(3)
O4' S1 1.42(3)
S1 C31 1.749(9)
C1 C6 1.398(14)
C1 C2 1.428(13)
C2 C3 1.372(13)
C2 C19 1.472(15)
C3 C4 1.381(16)
C3 H3 0.9300
C4 C5 1.411(17)
C4 H4 0.9300
C5 C6 1.353(13)
C5 H5 0.9300
C6 C7 1.489(14)
C8 C9 1.536(16)
C8 H8A 0.9800
C8 H8B 0.9800
C9 H9A 0.9700
C9 H9B 0.9700
C13 C14 1.45(2)
C13 C18 1.46(2)
C13 H13 0.9800
C14 C15 1.532(19)
C14 H14A 0.9700
C14 H14B 0.9700
C15 C16 1.42(2)
C15 H15A 0.9700
C15 H15B 0.9700
C16 C17 1.55(2)
C16 H16A 0.9700
C16 H16B 0.9700
C17 C18 1.541(18)
C17 H17A 0.9700
C17 H17B 0.9700
C18 H18A 0.9700
C18 H18B 0.9700
C20 C22 1.517(18)
C20 C21 1.545(16)
C20 H20 0.9800
C21 H21A 0.9700
C21 H21B 0.9700
C22 C23 1.49(2)
C22 C24 1.503(18)
C22 H22 0.9800
C23 H23A 0.9600
C23 H23B 0.9600
C23 H23C 0.9600
C24 H24A 0.9600
C24 H24B 0.9600
C24 H24C 0.9600
C25 C30 1.466(18)
C25 C26 1.478(18)
C25 H25 0.9800
C26 C27 1.590(18)
C26 H26A 0.9700
C26 H26B 0.9700
C27 C28 1.46(2)
C27 H27A 0.9700
C27 H27B 0.9700
C28 C29 1.56(3)
C28 H28A 0.9700
C28 H28B 0.9700
C29 C30 1.530(19)
C29 H29A 0.9700
C29 H29B 0.9700
C30 H30A 0.9700
C30 H30B 0.9700

loop_
_geom_hbond_atom_site_label_D
_geom_hbond_atom_site_label_H
_geom_hbond_atom_site_label_A
_geom_hbond_distance_DH
_geom_hbond_distance_HA
_geom_hbond_distance_DA
_geom_hbond_angle_DHA
_geom_hbond_site_symmetry_A
O1 H1A O2 0.85 1.91 2.731(18) 162.8 1_565
O1 H1B O3 0.85 1.78 2.552(16) 150.5 1_665
O1 H1B S1 0.85 3.01 3.840(10) 165.7 1_665

loop_
_geom_torsion_atom_site_label_1
_geom_torsion_atom_site_label_2
_geom_torsion_atom_site_label_3
_geom_torsion_atom_site_label_4
_geom_torsion
C1 Pt1 N1 C7 1.9(8)
N3 Pt1 N1 C7 5.7(16)
O1 Pt1 N1 C7 -176.0(8)
C1 Pt1 N1 C8 -172.3(11)
N3 Pt1 N1 C8 -168.5(11)
O1 Pt1 N1 C8 9.7(10)
C1 Pt1 N3 C19 -1.7(8)
N1 Pt1 N3 C19 -5.5(17)
O1 Pt1 N3 C19 176.3(8)
C1 Pt1 N3 C20 -176.6(11)
N1 Pt1 N3 C20 179.5(10)
O1 Pt1 N3 C20 1.3(11)
N3 Pt1 C1 C6 179.0(9)
N1 Pt1 C1 C6 -2.3(9)
O1 Pt1 C1 C6 112(12)
N3 Pt1 C1 C2 0.8(8)
N1 Pt1 C1 C2 179.5(9)
O1 Pt1 C1 C2 -67(12)
C6 C1 C2 C3 1.8(16)
Pt1 C1 C2 C3 -179.9(9)
C6 C1 C2 C19 -178.1(10)
Pt1 C1 C2 C19 0.1(12)
C1 C2 C3 C4 -1.9(18)
C19 C2 C3 C4 178.0(13)
C2 C3 C4 C5 0(2)
C3 C4 C5 C6 2(2)
C4 C5 C6 C1 -3(2)
C4 C5 C6 C7 177.5(13)
C2 C1 C6 C5 0.4(17)
Pt1 C1 C6 C5 -177.8(10)
C2 C1 C6 C7 -179.6(10)
Pt1 C1 C6 C7 2.2(13)
C13 N2 C7 N1 159.9(14)
C9 N2 C7 N1 -0.3(15)
C13 N2 C7 C6 -19(2)
C9 N2 C7 C6 -178.8(13)
C8 N1 C7 N2 -4.3(13)
Pt1 N1 C7 N2 179.9(8)
C8 N1 C7 C6 174.5(10)
Pt1 N1 C7 C6 -1.3(13)
C5 C6 C7 N2 -2(2)
C1 C6 C7 N2 178.2(13)
C5 C6 C7 N1 179.6(13)
C1 C6 C7 N1 -0.4(14)
C7 N1 C8 C10 -121.0(12)
Pt1 N1 C8 C10 53.5(15)
C7 N1 C8 C10' -101(2)
Pt1 N1 C8 C10' 73(2)
C7 N1 C8 C9 6.6(12)
Pt1 N1 C8 C9 -178.9(8)
C12 C10 C8 N1 -179.0(12)
C11 C10 C8 N1 57.9(18)
C12 C10 C8 C10' 67(5)
C11 C10 C8 C10' -56(4)
C12 C10 C8 C9 62.8(15)
C11 C10 C8 C9 -60.2(17)
C11' C10' C8 N1 -50(4)
C12' C10' C8 N1 175(3)
C11' C10' C8 C10 24(3)
C12' C10' C8 C10 -111(7)
C11' C10' C8 C9 -160(3)
C12' C10' C8 C9 66(3)
C7 N2 C9 C8 4.4(14)
C13 N2 C9 C8 -156.1(13)
N1 C8 C9 N2 -6.6(12)
C10 C8 C9 N2 114.6(11)
C10' C8 C9 N2 113.1(17)
C7 N2 C13 C14 157.5(16)
C9 N2 C13 C14 -46(2)
C7 N2 C13 C18 -71(2)
C9 N2 C13 C18 86.0(19)
N2 C13 C14 C15 179.0(14)
C18 C13 C14 C15 48(2)
C13 C14 C15 C16 -51(2)
C14 C15 C16 C17 58(2)
C15 C16 C17 C18 -60(2)
C14 C13 C18 C17 -54(2)
N2 C13 C18 C17 174.2(14)
C16 C17 C18 C13 57(2)
C20 N3 C19 N4 -3.6(13)
Pt1 N3 C19 N4 -179.8(7)
C20 N3 C19 C2 178.4(9)
Pt1 N3 C19 C2 2.2(13)
C21 N4 C19 N3 2.8(13)
C25 N4 C19 N3 166.1(11)
C21 N4 C19 C2 -179.6(12)
C25 N4 C19 C2 -16.3(18)
C3 C2 C19 N3 178.6(13)
C1 C2 C19 N3 -1.5(14)
C3 C2 C19 N4 1(2)
C1 C2 C19 N4 -179.1(10)
C19 N3 C20 C22 -123.0(12)
Pt1 N3 C20 C22 52.3(16)
C19 N3 C20 C21 2.8(13)
Pt1 N3 C20 C21 178.1(8)
C19 N4 C21 C20 -0.7(12)
C25 N4 C21 C20 -164.4(11)
N3 C20 C21 N4 -1.2(12)
C22 C20 C21 N4 124.0(13)
N3 C20 C22 C23 58.9(16)
C21 C20 C22 C23 -61.1(16)
N3 C20 C22 C24 -176.7(12)
C21 C20 C22 C24 63.4(17)
C19 N4 C25 C30 159.4(13)
C21 N4 C25 C30 -39.7(18)
C19 N4 C25 C26 -75.0(15)
C21 N4 C25 C26 85.9(15)
C30 C25 C26 C27 -57.4(17)
N4 C25 C26 C27 177.1(12)
C25 C26 C27 C28 61(2)
C26 C27 C28 C29 -63(2)
C27 C28 C29 C30 60(2)
N4 C25 C30 C29 -176.3(13)
C26 C25 C30 C29 59(2)
C28 C29 C30 C25 -59(2)
O3' S1 C31 F1 -147.5(19)
O3 S1 C31 F1 47.9(17)
O2 S1 C31 F1 -72.4(17)
O4 S1 C31 F1 168.4(17)
O4' S1 C31 F1 -21.2(18)
O2' S1 C31 F1 96(2)
O3' S1 C31 F3 88.9(19)
O3 S1 C31 F3 -75.7(17)
O2 S1 C31 F3 164.0(17)
O4 S1 C31 F3 44.9(17)
O4' S1 C31 F3 -144.7(18)
O2' S1 C31 F3 -28(2)
O3' S1 C31 F2 -27.2(18)
O3 S1 C31 F2 168.2(16)
O2 S1 C31 F2 47.8(16)
O4 S1 C31 F2 -71.3(16)
O4' S1 C31 F2 99.1(17)
O2' S1 C31 F2 -143.8(19)
